data_2233673
loop_
_publ_author_name
'Cui, Yan-Li'
'Xu, Ming-Han'
'Mao, Jian-Wei'
'Yu, Yong-Ping'

_publ_section_title
;
 2,3,4,6-Tetra-<i>O</i>-acetyl-\b-<small>D</small>-galactopyranosyl
 butyrate
;
_journal_coeditor_code XU5405
_journal_issue 2
_journal_name_full 'Acta Crystallographica Section E'
_journal_page_first o320
_journal_paper_doi 10.1107/S1600536811055814
_journal_volume 68
_journal_year 2012
_chemical_formula_moiety 'C18 H26 O11'
_chemical_formula_sum 'C18 H26 O11'
_chemical_formula_weight 418.39
_chemical_name_common
;
2,3,4,6-Tetra-<i>O</i>-acetyl-\b-D-galactopyranosyl butyrate
;
_chemical_name_systematic
;(2<i>S</i>,3<i>R</i>,4<i>S</i>,5<i>S</i>,6<i>R</i>)-3,4,5-triacetoxy-
6-(acetoxymethyl)oxinan-2-yl butyrate
;
_space_group_IT_number 4
_symmetry_cell_setting monoclinic
_symmetry_space_group_name_Hall 'P 2yb'
_symmetry_space_group_name_H-M 'P 1 21 1'
_atom_sites_solution_hydrogens geom
_atom_sites_solution_primary direct
_atom_sites_solution_secondary difmap
_audit_creation_method SHELXL-97
_cell_angle_alpha 90.00
_cell_angle_beta 100.804(9)
_cell_angle_gamma 90.00
_cell_formula_units_Z 2
_cell_length_a 9.2079(9)
_cell_length_b 8.5034(5)
_cell_length_c 14.3199(12)
_cell_measurement_reflns_used 3799
_cell_measurement_temperature 294(2)
_cell_measurement_theta_max 26.4
_cell_measurement_theta_min 3.2
_cell_volume 1101.35(16)
_computing_cell_refinement 'CrysAlis RED (Oxford Diffraction, 2007)'
_computing_data_collection 'CrysAlis PRO (Oxford Diffraction, 2007)'
_computing_data_reduction 'CrysAlis RED (Oxford Diffraction, 2007)'
_computing_molecular_graphics 'SHELXTL (Sheldrick, 2008)'
_computing_publication_material 'SHELXTL (Sheldrick, 2008)'
_computing_structure_refinement 'SHELXTL (Sheldrick, 2008)'
_computing_structure_solution 'SHELXTL (Sheldrick, 2008)'
_diffrn_ambient_temperature 294(2)
_diffrn_detector_area_resol_mean 10.3592
_diffrn_measured_fraction_theta_full 0.998
_diffrn_measured_fraction_theta_max 0.998
_diffrn_measurement_device_type 'Oxford Diffraction Xcalibur Atlas Gemini ultra'
_diffrn_measurement_method '\w scans'
_diffrn_radiation_monochromator graphite
_diffrn_radiation_source 'fine-focus sealed tube'
_diffrn_radiation_type MoK\a
_diffrn_radiation_wavelength 0.71073
_diffrn_reflns_av_R_equivalents 0.0280
_diffrn_reflns_av_sigmaI/netI 0.0314
_diffrn_reflns_limit_h_max 8
_diffrn_reflns_limit_h_min -11
_diffrn_reflns_limit_k_max 9
_diffrn_reflns_limit_k_min -10
_diffrn_reflns_limit_l_max 17
_diffrn_reflns_limit_l_min -16
_diffrn_reflns_number 6393
_diffrn_reflns_theta_full 25.35
_diffrn_reflns_theta_max 25.35
_diffrn_reflns_theta_min 2.90
_exptl_absorpt_coefficient_mu 0.105
_exptl_absorpt_correction_type none
_exptl_crystal_colour colorless
_exptl_crystal_density_diffrn 1.262
_exptl_crystal_density_method 'not measured'
_exptl_crystal_description block
_exptl_crystal_F_000 444
_exptl_crystal_size_max 0.38
_exptl_crystal_size_mid 0.32
_exptl_crystal_size_min 0.25
_refine_diff_density_max 0.351
_refine_diff_density_min -0.211
_refine_ls_extinction_coef 0.022(6)
_refine_ls_extinction_expression Fc^*^=kFc[1+0.001xFc^2^\l^3^/sin(2\q)]^-1/4^
_refine_ls_extinction_method 'SHELXTL (Sheldrick, 2008)'
_refine_ls_goodness_of_fit_ref 1.032
_refine_ls_hydrogen_treatment constr
_refine_ls_matrix_type full
_refine_ls_number_parameters 268
_refine_ls_number_reflns 2160
_refine_ls_number_restraints 1
_refine_ls_restrained_S_all 1.032
_refine_ls_R_factor_all 0.0719
_refine_ls_R_factor_gt 0.0484
_refine_ls_shift/su_max 0.002
_refine_ls_shift/su_mean 0.000
_refine_ls_structure_factor_coef Fsqd
_refine_ls_weighting_details 'calc w=1/[\s^2^(Fo^2^)+(0.0855P)^2^+0.0985P] where P=(Fo^2^+2Fc^2^)/3'
_refine_ls_weighting_scheme calc
_refine_ls_wR_factor_gt 0.1297
_refine_ls_wR_factor_ref 0.1467
_reflns_number_gt 1582
_reflns_number_total 2160
_reflns_threshold_expression I>2sigma(I)
_cod_data_source_file xu5405.cif
_cod_data_source_block I
_cod_original_sg_symbol_H-M 'P 21'
_cod_database_code 2233673
_cod_database_fobs_code 2233673

loop_
_symmetry_equiv_pos_as_xyz
'x, y, z'
'-x, y+1/2, -z'

loop_
_atom_site_type_symbol
_atom_site_label
_atom_site_fract_x
_atom_site_fract_y
_atom_site_fract_z
_atom_site_U_iso_or_equiv
_atom_site_adp_type
_atom_site_calc_flag
_atom_site_refinement_flags
_atom_site_occupancy
_atom_site_symmetry_multiplicity
O O1 0.1960(3) 0.9067(3) 0.2033(2) 0.0627(8) Uani d . 1 1
O O2 0.2171(3) 0.8828(4) 0.3617(2) 0.0669(8) Uani d . 1 1
O O3 -0.0223(5) 0.8472(6) 0.3587(3) 0.1095(14) Uani d . 1 1
O O4 0.2776(3) 1.2097(3) 0.3854(2) 0.0599(7) Uani d . 1 1
O O5 0.4753(4) 1.1092(5) 0.4784(2) 0.0989(13) Uani d . 1 1
O O6 0.4015(3) 1.3413(3) 0.23619(19) 0.0606(7) Uani d . 1 1
O O7 0.2592(4) 1.5007(4) 0.1320(3) 0.0843(10) Uani d . 1 1
O O8 0.4303(3) 1.0527(3) 0.13984(19) 0.0607(7) Uani d . 1 1
O O9 0.5101(5) 1.2274(5) 0.0433(3) 0.1129(15) Uani d . 1 1
O O10 0.1343(4) 1.0060(4) -0.0433(2) 0.0778(9) Uani d . 1 1
O O11 0.0730(4) 0.8056(4) -0.1411(2) 0.0833(10) Uani d . 1 1
C C1 0.1872(5) 0.9923(5) 0.2865(3) 0.0579(10) Uani d . 1 1
H H1 0.0883 1.0375 0.2824 0.069 Uiso calc R 1 1
C C2 0.3038(4) 1.1195(5) 0.3053(3) 0.0516(9) Uani d . 1 1
H H2 0.4030 1.0731 0.3185 0.062 Uiso calc R 1 1
C C3 0.2868(4) 1.2263(4) 0.2199(3) 0.0524(10) Uani d . 1 1
H H3 0.1912 1.2800 0.2127 0.063 Uiso calc R 1 1
C C4 0.2904(4) 1.1312(5) 0.1311(3) 0.0553(10) Uani d . 1 1
H H4 0.2741 1.1999 0.0751 0.066 Uiso calc R 1 1
C C5 0.1711(5) 1.0062(5) 0.1214(3) 0.0592(10) Uani d . 1 1
H H5 0.0749 1.0579 0.1171 0.071 Uiso calc R 1 1
C C6 0.1034(6) 0.8206(6) 0.3940(3) 0.0691(12) Uani d . 1 1
C C7 0.1506(7) 0.7109(7) 0.4739(3) 0.0898(16) Uani d . 1 1
H H7A 0.2396 0.6558 0.4658 0.108 Uiso calc R 1 1
H H7B 0.0737 0.6338 0.4764 0.108 Uiso calc R 1 1
C C8 0.1820(10) 0.8143(11) 0.5717(4) 0.139(3) Uani d . 1 1
H H8A 0.2591 0.8907 0.5683 0.166 Uiso calc R 1 1
H H8B 0.0931 0.8714 0.5779 0.166 Uiso calc R 1 1
C C9 0.2258(9) 0.7182(11) 0.6526(4) 0.135(3) Uani d . 1 1
H H9A 0.3178 0.6677 0.6490 0.202 Uiso calc R 1 1
H H9B 0.1515 0.6398 0.6548 0.202 Uiso calc R 1 1
H H9C 0.2378 0.7817 0.7090 0.202 Uiso calc R 1 1
C C10 0.3699(5) 1.1938(6) 0.4686(3) 0.0640(11) Uani d . 1 1
C C11 0.3271(7) 1.2933(7) 0.5437(3) 0.0857(15) Uani d . 1 1
H H11A 0.2395 1.3516 0.5177 0.129 Uiso calc R 1 1
H H11B 0.4059 1.3650 0.5674 0.129 Uiso calc R 1 1
H H11C 0.3080 1.2280 0.5947 0.129 Uiso calc R 1 1
C C12 0.3736(6) 1.4773(5) 0.1855(4) 0.0698(12) Uani d . 1 1
C C13 0.4984(7) 1.5887(8) 0.2062(5) 0.114(2) Uani d . 1 1
H H13A 0.5798 1.5396 0.2476 0.171 Uiso calc R 1 1
H H13B 0.4683 1.6807 0.2364 0.171 Uiso calc R 1 1
H H13C 0.5283 1.6182 0.1479 0.171 Uiso calc R 1 1
C C14 0.1652(6) 0.9010(6) 0.0361(3) 0.0709(12) Uani d . 1 1
H H14A 0.2590 0.8479 0.0381 0.085 Uiso calc R 1 1
H H14B 0.0878 0.8229 0.0331 0.085 Uiso calc R 1 1
C C15 0.5298(5) 1.1116(6) 0.0906(3) 0.0697(12) Uani d . 1 1
C C16 0.6667(5) 1.0135(6) 0.1061(4) 0.0839(15) Uani d . 1 1
H H16A 0.7105 1.0135 0.1724 0.126 Uiso calc R 1 1
H H16B 0.7356 1.0562 0.0701 0.126 Uiso calc R 1 1
H H16C 0.6420 0.9077 0.0856 0.126 Uiso calc R 1 1
C C17 0.0882(5) 0.9440(6) -0.1293(3) 0.0653(12) Uani d . 1 1
C C18 0.0590(7) 1.0649(8) -0.2023(3) 0.0884(15) Uani d . 1 1
H H18A 0.1422 1.1347 -0.1960 0.133 Uiso calc R 1 1
H H18B -0.0274 1.1233 -0.1950 0.133 Uiso calc R 1 1
H H18C 0.0429 1.0165 -0.2639 0.133 Uiso calc R 1 1

loop_
_atom_site_aniso_label
_atom_site_aniso_U_11
_atom_site_aniso_U_22
_atom_site_aniso_U_33
_atom_site_aniso_U_12
_atom_site_aniso_U_13
_atom_site_aniso_U_23
O1 0.0752(19) 0.0537(15) 0.0613(17) -0.0060(14) 0.0180(14) 0.0060(14)
O2 0.0644(18) 0.0700(19) 0.0679(18) -0.0023(15) 0.0161(14) 0.0242(16)
O3 0.083(3) 0.128(4) 0.126(3) -0.001(2) 0.042(2) 0.034(3)
O4 0.0617(17) 0.0651(17) 0.0542(15) 0.0114(14) 0.0146(12) 0.0022(14)
O5 0.084(2) 0.123(3) 0.082(2) 0.028(3) -0.0029(19) -0.015(2)
O6 0.0665(18) 0.0549(16) 0.0591(15) -0.0089(13) 0.0083(13) 0.0000(14)
O7 0.088(2) 0.068(2) 0.093(2) -0.0005(18) 0.008(2) 0.0190(19)
O8 0.0660(18) 0.0577(15) 0.0618(16) 0.0012(13) 0.0209(13) 0.0072(14)
O9 0.110(3) 0.112(3) 0.131(3) 0.010(3) 0.061(3) 0.055(3)
O10 0.106(2) 0.0663(19) 0.0575(17) -0.0130(18) 0.0052(16) 0.0012(16)
O11 0.086(2) 0.080(2) 0.079(2) 0.0041(19) 0.0024(17) -0.0216(19)
C1 0.056(2) 0.061(2) 0.056(2) 0.002(2) 0.0102(18) 0.009(2)
C2 0.053(2) 0.053(2) 0.049(2) 0.0056(18) 0.0099(16) 0.0022(18)
C3 0.050(2) 0.052(2) 0.054(2) 0.0009(18) 0.0065(17) 0.0065(18)
C4 0.060(2) 0.053(2) 0.052(2) 0.0007(19) 0.0090(17) 0.0099(19)
C5 0.070(3) 0.053(2) 0.054(2) -0.006(2) 0.0084(19) 0.0048(19)
C6 0.075(3) 0.073(3) 0.063(3) -0.003(3) 0.023(2) 0.005(2)
C7 0.103(4) 0.091(3) 0.076(3) -0.020(3) 0.018(3) 0.024(3)
C8 0.197(9) 0.135(6) 0.081(4) 0.022(6) 0.016(5) 0.021(4)
C9 0.153(7) 0.160(8) 0.095(4) -0.013(6) 0.033(4) -0.010(5)
C10 0.063(3) 0.070(3) 0.062(3) -0.003(2) 0.018(2) 0.004(2)
C11 0.114(4) 0.087(3) 0.061(3) -0.007(3) 0.028(3) -0.007(3)
C12 0.082(3) 0.056(3) 0.075(3) -0.010(2) 0.023(3) 0.002(2)
C13 0.125(5) 0.087(4) 0.122(5) -0.041(4) 0.005(4) 0.014(4)
C14 0.089(3) 0.057(2) 0.064(3) -0.008(2) 0.007(2) 0.004(2)
C15 0.078(3) 0.065(3) 0.073(3) -0.014(2) 0.030(2) -0.003(3)
C16 0.075(3) 0.080(3) 0.106(4) 0.000(3) 0.040(3) -0.010(3)
C17 0.059(3) 0.076(3) 0.061(3) -0.004(2) 0.012(2) -0.006(2)
C18 0.097(4) 0.101(4) 0.066(3) 0.002(3) 0.012(3) 0.005(3)

loop_
_atom_type_symbol
_atom_type_description
_atom_type_scat_dispersion_real
_atom_type_scat_dispersion_imag
_atom_type_scat_source
C C 0.0033 0.0000 'International Tables Vol C Tables 4.2.6.8 and 6.1.1.4'
H H 0.0000 0.0000 'International Tables Vol C Tables 4.2.6.8 and 6.1.1.4'
O O 0.0106 0.0000 'International Tables Vol C Tables 4.2.6.8 and 6.1.1.4'

loop_
_geom_angle_atom_site_label_1
_geom_angle_atom_site_label_2
_geom_angle_atom_site_label_3
_geom_angle
C1 O1 C5 111.2(3)
C6 O2 C1 118.3(3)
C10 O4 C2 119.0(3)
C12 O6 C3 115.7(3)
C15 O8 C4 117.8(3)
C17 O10 C14 118.0(4)
O2 C1 O1 105.7(3)
O2 C1 C2 107.8(3)
O1 C1 C2 111.6(3)
O2 C1 H1 110.6
O1 C1 H1 110.6
C2 C1 H1 110.6
O4 C2 C3 108.6(3)
O4 C2 C1 107.7(3)
C3 C2 C1 108.9(3)
O4 C2 H2 110.5
C3 C2 H2 110.5
C1 C2 H2 110.5
O6 C3 C2 108.6(3)
O6 C3 C4 111.8(3)
C2 C3 C4 110.2(3)
O6 C3 H3 108.7
C2 C3 H3 108.7
C4 C3 H3 108.7
O8 C4 C3 109.6(3)
O8 C4 C5 107.7(3)
C3 C4 C5 108.8(3)
O8 C4 H4 110.2
C3 C4 H4 110.2
C5 C4 H4 110.2
O1 C5 C14 106.8(3)
O1 C5 C4 109.7(3)
C14 C5 C4 113.9(4)
O1 C5 H5 108.8
C14 C5 H5 108.8
C4 C5 H5 108.8
O3 C6 O2 122.7(4)
O3 C6 C7 124.6(5)
O2 C6 C7 112.6(5)
C6 C7 C8 107.7(5)
C6 C7 H7A 110.2
C8 C7 H7A 110.2
C6 C7 H7B 110.2
C8 C7 H7B 110.2
H7A C7 H7B 108.5
C9 C8 C7 111.6(7)
C9 C8 H8A 109.3
C7 C8 H8A 109.3
C9 C8 H8B 109.3
C7 C8 H8B 109.3
H8A C8 H8B 108.0
C8 C9 H9A 109.5
C8 C9 H9B 109.5
H9A C9 H9B 109.5
C8 C9 H9C 109.5
H9A C9 H9C 109.5
H9B C9 H9C 109.5
O5 C10 O4 122.2(4)
O5 C10 C11 125.5(4)
O4 C10 C11 112.3(4)
C10 C11 H11A 109.5
C10 C11 H11B 109.5
H11A C11 H11B 109.5
C10 C11 H11C 109.5
H11A C11 H11C 109.5
H11B C11 H11C 109.5
O7 C12 O6 122.5(4)
O7 C12 C13 125.5(5)
O6 C12 C13 112.0(4)
C12 C13 H13A 109.5
C12 C13 H13B 109.5
H13A C13 H13B 109.5
C12 C13 H13C 109.5
H13A C13 H13C 109.5
H13B C13 H13C 109.5
O10 C14 C5 104.2(3)
O10 C14 H14A 110.9
C5 C14 H14A 110.9
O10 C14 H14B 110.9
C5 C14 H14B 110.9
H14A C14 H14B 108.9
O9 C15 O8 123.8(5)
O9 C15 C16 125.6(5)
O8 C15 C16 110.6(4)
C15 C16 H16A 109.5
C15 C16 H16B 109.5
H16A C16 H16B 109.5
C15 C16 H16C 109.5
H16A C16 H16C 109.5
H16B C16 H16C 109.5
O11 C17 O10 121.9(5)
O11 C17 C18 126.5(5)
O10 C17 C18 111.6(4)
C17 C18 H18A 109.5
C17 C18 H18B 109.5
H18A C18 H18B 109.5
C17 C18 H18C 109.5
H18A C18 H18C 109.5
H18B C18 H18C 109.5

loop_
_geom_bond_atom_site_label_1
_geom_bond_atom_site_label_2
_geom_bond_distance
O1 C1 1.412(5)
O1 C5 1.429(5)
O2 C6 1.331(5)
O2 C1 1.412(5)
O3 C6 1.195(6)
O4 C10 1.334(5)
O4 C2 1.437(5)
O5 C10 1.195(6)
O6 C12 1.363(5)
O6 C3 1.426(5)
O7 C12 1.197(6)
O8 C15 1.353(5)
O8 C4 1.435(5)
O9 C15 1.190(6)
O10 C17 1.334(5)
O10 C14 1.432(5)
O11 C17 1.193(6)
C1 C2 1.513(6)
C1 H1 0.9800
C2 C3 1.507(5)
C2 H2 0.9800
C3 C4 1.513(6)
C3 H3 0.9800
C4 C5 1.516(6)
C4 H4 0.9800
C5 C14 1.506(6)
C5 H5 0.9800
C6 C7 1.477(7)
C7 C8 1.634(9)
C7 H7A 0.9700
C7 H7B 0.9700
C8 C9 1.413(9)
C8 H8A 0.9700
C8 H8B 0.9700
C9 H9A 0.9600
C9 H9B 0.9600
C9 H9C 0.9600
C10 C11 1.478(7)
C11 H11A 0.9600
C11 H11B 0.9600
C11 H11C 0.9600
C12 C13 1.476(7)
C13 H13A 0.9600
C13 H13B 0.9600
C13 H13C 0.9600
C14 H14A 0.9700
C14 H14B 0.9700
C15 C16 1.492(7)
C16 H16A 0.9600
C16 H16B 0.9600
C16 H16C 0.9600
C17 C18 1.454(7)
C18 H18A 0.9600
C18 H18B 0.9600
C18 H18C 0.9600

loop_
_geom_hbond_atom_site_label_D
_geom_hbond_atom_site_label_H
_geom_hbond_atom_site_label_A
_geom_hbond_site_symmetry_A
_geom_hbond_distance_DH
_geom_hbond_distance_HA
_geom_hbond_distance_DA
_geom_hbond_angle_DHA
C3 H3 O11 2_555 0.98 2.47 3.362(5) 152
C5 H5 O11 2_555 0.98 2.57 3.443(6) 149
C11 H11B O5 2_656 0.96 2.49 3.293(7) 141
C16 H16C O9 2_645 0.96 2.60 3.441(7) 147

loop_
_geom_torsion_atom_site_label_1
_geom_torsion_atom_site_label_2
_geom_torsion_atom_site_label_3
_geom_torsion_atom_site_label_4
_geom_torsion
C6 O2 C1 O1 -99.1(4)
C6 O2 C1 C2 141.5(4)
C5 O1 C1 O2 -178.6(3)
C5 O1 C1 C2 -61.7(4)
C10 O4 C2 C3 -134.7(4)
C10 O4 C2 C1 107.5(4)
O2 C1 C2 O4 -69.9(4)
O1 C1 C2 O4 174.5(3)
O2 C1 C2 C3 172.6(3)
O1 C1 C2 C3 57.0(4)
C12 O6 C3 C2 -156.7(3)
C12 O6 C3 C4 81.5(4)
O4 C2 C3 O6 65.8(4)
C1 C2 C3 O6 -177.2(3)
O4 C2 C3 C4 -171.4(3)
C1 C2 C3 C4 -54.4(4)
C15 O8 C4 C3 -104.4(4)
C15 O8 C4 C5 137.4(4)
O6 C3 C4 O8 59.4(4)
C2 C3 C4 O8 -61.5(4)
O6 C3 C4 C5 177.0(3)
C2 C3 C4 C5 56.1(4)
C1 O1 C5 C14 -173.6(3)
C1 O1 C5 C4 62.5(4)
O8 C4 C5 O1 59.6(4)
C3 C4 C5 O1 -59.2(4)
O8 C4 C5 C14 -60.1(4)
C3 C4 C5 C14 -178.9(3)
C1 O2 C6 O3 4.1(7)
C1 O2 C6 C7 -178.8(4)
O3 C6 C7 C8 -96.6(7)
O2 C6 C7 C8 86.3(6)
C6 C7 C8 C9 179.1(7)
C2 O4 C10 O5 1.4(7)
C2 O4 C10 C11 -179.6(4)
C3 O6 C12 O7 1.4(6)
C3 O6 C12 C13 -179.5(5)
C17 O10 C14 C5 -164.4(4)
O1 C5 C14 O10 177.8(3)
C4 C5 C14 O10 -60.9(5)
C4 O8 C15 O9 2.7(7)
C4 O8 C15 C16 -178.6(4)
C14 O10 C17 O11 -0.2(7)
C14 O10 C17 C18 179.0(4)

loop_
_cod_related_entry_id
_cod_related_entry_database
_cod_related_entry_code
1 ChemSpider 30657450
